data_1001162
loop_
_publ_author_name
'Deschanvres, A'
'Leparmentier, L'
'Raveau, B'

_publ_section_title
;
Sur une nouvelle phase metastable Bi~1-x~ (Ta~1+x~ W~2-x~) O~10-2x~
apparentee aux bronzes hexagonaux de tungstene
;
_journal_coden_ASTM BSCFAS
_journal_name_full
;
Bulletin de la Societe Chimique de France (Vol=Year)
;
_journal_page_first 3459
_journal_page_last 3463
_journal_volume 1971
_journal_year 1971
_chemical_formula_structural 'Bi Ta W2 O10'
_chemical_formula_sum 'Bi O10 Ta W2'
_chemical_name_systematic 'Bismuth(V) tantalum(III) tungsten oxide *'
_space_group_IT_number 189
_symmetry_cell_setting hexagonal
_symmetry_Int_Tables_number 189
_symmetry_space_group_name_Hall 'P -6 -2'
_symmetry_space_group_name_H-M 'P -6 2 m'
_cell_angle_alpha 90
_cell_angle_beta 90
_cell_angle_gamma 120
_cell_formula_units_Z 1
_cell_length_a 7.42
_cell_length_b 7.42
_cell_length_c 3.881
_cell_volume 185.0
_exptl_crystal_density_meas 8.3
_refine_ls_R_factor_all 0.136
_cod_database_code 1001162

loop_
_symmetry_equiv_pos_as_xyz
x,y,z
-y,x-y,z
y-x,-x,z
x,y,-z
-y,x-y,-z
y-x,-x,-z
y,x,z
x-y,-y,z
-x,y-x,z
y,x,-z
x-y,-y,-z
-x,y-x,-z

loop_
_atom_site_label
_atom_site_type_symbol
_atom_site_symmetry_multiplicity
_atom_site_Wyckoff_symbol
_atom_site_fract_x
_atom_site_fract_y
_atom_site_fract_z
_atom_site_occupancy
_atom_site_attached_hydrogens
_atom_site_calc_flag
Bi1 Bi5+ 1 b 0. 0. 0.5 1. 0 d
O1 O2- 1 a 0. 0. 0. 1. 0 d
Ta1 Ta3+ 3 g 0.49 0. 0.5 0.3333 0 d
W1 W6+ 3 g 0.49 0. 0.5 0.6667 0 d
O2 O2- 3 f 0.5 0. 0. 1. 0 d
O3 O2- 6 k 0.4 0.21 0.5 1. 0 d

loop_
_atom_type_symbol
_atom_type_oxidation_number
Bi5+ 5.000
O2- -2.000
Ta3+ 3.000
W6+ 6.000
